data_4510726
loop_
_publ_author_name
'Zhang, Xin'
'Hou, Lei'
'Liu, Bo'
'Cui, Lin'
'Wang, Yao-Yu'
'Wu, Biao'

_publ_section_title
;
 Syntheses, Structures, and Luminescent Properties of Six New Zinc(II)
 Coordination Polymers Constructed by Flexible Tetracarboxylate and
 Various Pyridine Ligands
;
_journal_issue 7
_journal_name_full 'Crystal Growth &amp; Design'
_journal_page_first 3177
_journal_paper_doi 10.1021/cg400579w
_journal_volume 13
_journal_year 2013
_chemical_formula_sum 'C34 H26 N4 O8 Zn2'
_chemical_formula_weight 749.33
_chemical_name_systematic
; 
 ? 
;
_space_group_IT_number 15
_symmetry_cell_setting monoclinic
_symmetry_space_group_name_Hall '-C 2yc'
_symmetry_space_group_name_H-M 'C 1 2/c 1'
_atom_sites_solution_hydrogens geom
_atom_sites_solution_primary direct
_atom_sites_solution_secondary difmap
_audit_creation_method SHELXL-97
_cell_angle_alpha 90.00
_cell_angle_beta 111.495(2)
_cell_angle_gamma 90.00
_cell_formula_units_Z 4
_cell_length_a 21.639(2)
_cell_length_b 9.2791(11)
_cell_length_c 17.132(2)
_cell_measurement_reflns_used 4141
_cell_measurement_temperature 296(2)
_cell_measurement_theta_max 28.05
_cell_measurement_theta_min 2.41
_cell_volume 3200.7(6)
_computing_structure_refinement 'SHELXL-97 (Sheldrick, 1997)'
_computing_structure_solution 'SHELXS-97 (Sheldrick, 1990)'
_diffrn_ambient_temperature 296(2)
_diffrn_measured_fraction_theta_full 0.990
_diffrn_measured_fraction_theta_max 0.990
_diffrn_radiation_monochromator graphite
_diffrn_radiation_source 'fine-focus sealed tube'
_diffrn_radiation_type MoK\a
_diffrn_radiation_wavelength 0.71073
_diffrn_reflns_av_R_equivalents 0.0220
_diffrn_reflns_av_sigmaI/netI 0.0277
_diffrn_reflns_limit_h_max 26
_diffrn_reflns_limit_h_min -24
_diffrn_reflns_limit_k_max 11
_diffrn_reflns_limit_k_min -11
_diffrn_reflns_limit_l_max 21
_diffrn_reflns_limit_l_min -19
_diffrn_reflns_number 8381
_diffrn_reflns_theta_full 26.00
_diffrn_reflns_theta_max 26.00
_diffrn_reflns_theta_min 2.02
_exptl_absorpt_coefficient_mu 1.558
_exptl_absorpt_correction_T_max 0.7458
_exptl_absorpt_correction_T_min 0.6967
_exptl_absorpt_correction_type multi-scan
_exptl_absorpt_process_details sadabs
_exptl_crystal_density_diffrn 1.555
_exptl_crystal_density_method 'not measured'
_exptl_crystal_F_000 1528
_exptl_crystal_size_max 0.25
_exptl_crystal_size_mid 0.25
_exptl_crystal_size_min 0.20
_refine_diff_density_max 2.167
_refine_diff_density_min -0.914
_refine_diff_density_rms 0.182
_refine_ls_extinction_method none
_refine_ls_goodness_of_fit_ref 1.113
_refine_ls_hydrogen_treatment constr
_refine_ls_matrix_type full
_refine_ls_number_parameters 217
_refine_ls_number_reflns 3128
_refine_ls_number_restraints 60
_refine_ls_restrained_S_all 1.201
_refine_ls_R_factor_all 0.0765
_refine_ls_R_factor_gt 0.0624
_refine_ls_shift/su_max 0.000
_refine_ls_shift/su_mean 0.000
_refine_ls_structure_factor_coef Fsqd
_refine_ls_weighting_details 'calc w=1/[\s^2^(Fo^2^)+(0.1433P)^2^+13.1993P] where P=(Fo^2^+2Fc^2^)/3'
_refine_ls_weighting_scheme calc
_refine_ls_wR_factor_gt 0.1967
_refine_ls_wR_factor_ref 0.2291
_reflns_number_gt 2592
_reflns_number_total 3128
_reflns_threshold_expression >2sigma(I)
_cod_data_source_file cg400579w_si_002.cif
_cod_data_source_block complex-2
_cod_original_cell_volume 3200.6(6)
_cod_original_sg_symbol_H-M C2/c
_cod_database_code 4510726

loop_
_symmetry_equiv_pos_as_xyz
'x, y, z'
'-x, y, -z+1/2'
'x+1/2, y+1/2, z'
'-x+1/2, y+1/2, -z+1/2'
'-x, -y, -z'
'x, -y, z-1/2'
'-x+1/2, -y+1/2, -z'
'x+1/2, -y+1/2, z-1/2'

loop_
_atom_site_label
_atom_site_type_symbol
_atom_site_fract_x
_atom_site_fract_y
_atom_site_fract_z
_atom_site_U_iso_or_equiv
_atom_site_adp_type
_atom_site_occupancy
_atom_site_symmetry_multiplicity
_atom_site_calc_flag
_atom_site_refinement_flags
O3 O 0.4383(2) 1.1521(7) 0.5236(3) 0.0756(16) Uani 1 1 d .
Zn1 Zn 0.44852(3) 0.74229(6) 0.12663(3) 0.0353(3) Uani 1 1 d .
O2 O 0.3993(2) 0.8435(5) 0.1843(2) 0.0592(12) Uani 1 1 d .
O1 O 0.4542(2) 0.7839(6) 0.3158(3) 0.0591(12) Uani 1 1 d .
O4 O 0.3482(3) 1.2764(6) 0.4951(3) 0.0736(16) Uani 1 1 d .
N1 N 0.2109(3) 1.1555(6) 0.1926(3) 0.0575(14) Uani 1 1 d .
H1 H 0.1864 1.2078 0.2111 0.069 Uiso 1 1 calc R
N2 N 0.4486(3) 0.5266(6) 0.1372(4) 0.0759(18) Uani 1 1 d DU
C1 C 0.3714(2) 0.9633(5) 0.2866(3) 0.0333(10) Uani 1 1 d .
C2 C 0.3943(3) 1.0188(6) 0.3671(3) 0.0376(11) Uani 1 1 d .
H2 H 0.4343 0.9871 0.4067 0.045 Uiso 1 1 calc R
C3 C 0.3566(3) 1.1229(6) 0.3883(3) 0.0386(11) Uani 1 1 d .
C4 C 0.2967(3) 1.1674(6) 0.3301(3) 0.0416(12) Uani 1 1 d .
H4 H 0.2719 1.2360 0.3454 0.050 Uiso 1 1 calc R
C5 C 0.2721(3) 1.1117(6) 0.2485(3) 0.0409(12) Uani 1 1 d .
C6 C 0.3112(2) 1.0117(5) 0.2264(3) 0.0351(10) Uani 1 1 d .
H6 H 0.2973 0.9771 0.1717 0.042 Uiso 1 1 calc R
C7 C 0.3807(3) 1.1889(7) 0.4743(3) 0.0507(14) Uani 1 1 d .
C8 C 0.4125(3) 0.8579(5) 0.2604(3) 0.0378(11) Uani 1 1 d .
C9 C 0.1858(3) 1.1178(8) 0.1040(4) 0.0591(17) Uani 1 1 d .
H9A H 0.1391 1.1434 0.0804 0.071 Uiso 1 1 calc R
H9B H 0.1886 1.0139 0.0996 0.071 Uiso 1 1 calc R
C10 C 0.2303(4) 1.3327(7) 0.0533(4) 0.0591(17) Uani 1 1 d .
H10 H 0.2168 1.3901 0.0886 0.071 Uiso 1 1 calc R
C11 C 0.2194(3) 1.1849(7) 0.0515(4) 0.0479(14) Uani 1 1 d .
C12 C 0.2389(3) 1.1030(8) -0.0033(4) 0.0570(17) Uani 1 1 d .
H12 H 0.2313 1.0042 -0.0068 0.068 Uiso 1 1 calc R
C13 C 0.4703(5) 0.4334(9) 0.0920(6) 0.125(3) Uani 1 1 d DU
H13 H 0.4919 0.4685 0.0579 0.150 Uiso 1 1 calc R
C14 C 0.4610(5) 0.2889(8) 0.0959(7) 0.131(3) Uani 1 1 d DU
H14 H 0.4799 0.2298 0.0668 0.158 Uiso 1 1 calc R
C15 C 0.4255(6) 0.2207(10) 0.1396(8) 0.137(4) Uani 1 1 d DU
H15 H 0.4171 0.1221 0.1366 0.164 Uiso 1 1 calc R
C16 C 0.4041(6) 0.3145(10) 0.1876(7) 0.140(3) Uani 1 1 d DU
H16 H 0.3846 0.2799 0.2242 0.168 Uiso 1 1 calc R
C17 C 0.4123(4) 0.4577(8) 0.1798(6) 0.115(3) Uani 1 1 d DU
H17 H 0.3914 0.5180 0.2058 0.138 Uiso 1 1 calc R

loop_
_atom_site_aniso_label
_atom_site_aniso_U_11
_atom_site_aniso_U_22
_atom_site_aniso_U_33
_atom_site_aniso_U_23
_atom_site_aniso_U_13
_atom_site_aniso_U_12
O3 0.066(3) 0.116(5) 0.035(2) -0.027(3) 0.007(2) 0.021(3)
Zn1 0.0462(5) 0.0343(4) 0.0263(4) -0.00034(19) 0.0143(3) -0.0055(2)
O2 0.076(3) 0.065(3) 0.035(2) -0.0056(19) 0.018(2) 0.030(2)
O1 0.045(2) 0.076(3) 0.050(3) 0.006(2) 0.010(2) 0.021(2)
O4 0.100(4) 0.072(3) 0.044(3) -0.014(2) 0.021(3) 0.024(3)
N1 0.050(3) 0.067(3) 0.047(3) -0.003(2) 0.007(2) 0.025(2)
N2 0.084(4) 0.051(3) 0.063(4) -0.005(2) -0.008(3) 0.024(3)
C1 0.037(2) 0.032(2) 0.030(2) -0.0001(18) 0.0119(19) -0.0031(19)
C2 0.038(2) 0.043(3) 0.028(2) 0.003(2) 0.008(2) -0.001(2)
C3 0.051(3) 0.039(3) 0.028(2) -0.0027(19) 0.016(2) -0.003(2)
C4 0.054(3) 0.039(3) 0.035(3) 0.002(2) 0.020(2) 0.009(2)
C5 0.043(3) 0.039(3) 0.037(3) 0.002(2) 0.009(2) 0.006(2)
C6 0.039(2) 0.035(2) 0.028(2) -0.0006(18) 0.0073(19) -0.0004(19)
C7 0.069(4) 0.050(3) 0.032(3) -0.002(3) 0.018(3) -0.002(3)
C8 0.039(3) 0.038(3) 0.035(3) 0.000(2) 0.011(2) -0.001(2)
C9 0.045(3) 0.063(4) 0.053(4) -0.001(3) -0.002(3) 0.013(3)
C10 0.073(4) 0.046(3) 0.052(4) -0.007(3) 0.015(3) 0.018(3)
C11 0.042(3) 0.047(3) 0.036(3) -0.004(2) -0.006(2) 0.011(2)
C12 0.073(4) 0.042(3) 0.046(4) -0.008(2) 0.010(3) 0.009(3)
C13 0.133(6) 0.078(5) 0.114(6) -0.009(4) -0.013(5) 0.020(5)
C14 0.138(7) 0.048(4) 0.122(6) 0.009(4) -0.053(5) 0.000(5)
C15 0.120(7) 0.097(6) 0.128(7) -0.008(5) -0.034(6) 0.021(5)
C16 0.135(7) 0.081(5) 0.139(7) 0.014(5) -0.027(5) -0.015(5)
C17 0.115(6) 0.051(4) 0.108(5) 0.024(4) -0.041(4) -0.027(4)

loop_
_atom_type_symbol
_atom_type_description
_atom_type_scat_dispersion_real
_atom_type_scat_dispersion_imag
_atom_type_scat_source
C C 0.0033 0.0016 'International Tables Vol C Tables 4.2.6.8 and 6.1.1.4'
H H 0.0000 0.0000 'International Tables Vol C Tables 4.2.6.8 and 6.1.1.4'
N N 0.0061 0.0033 'International Tables Vol C Tables 4.2.6.8 and 6.1.1.4'
O O 0.0106 0.0060 'International Tables Vol C Tables 4.2.6.8 and 6.1.1.4'
Zn Zn 0.2839 1.4301 'International Tables Vol C Tables 4.2.6.8 and 6.1.1.4'

loop_
_geom_angle_atom_site_label_1
_geom_angle_atom_site_label_2
_geom_angle_atom_site_label_3
_geom_angle
_geom_angle_site_symmetry_1
_geom_angle_site_symmetry_3
C7 O3 Zn1 103.0(4) . 6_576
O2 Zn1 O3 108.3(2) . 6_575
O2 Zn1 O1 109.2(2) . 2_655
O3 Zn1 O1 95.7(2) 6_575 2_655
O2 Zn1 N2 114.8(3) . .
O3 Zn1 N2 125.2(3) 6_575 .
O1 Zn1 N2 100.4(2) 2_655 .
O2 Zn1 C7 100.49(19) . 6_575
O3 Zn1 C7 28.9(2) 6_575 6_575
O1 Zn1 C7 124.0(2) 2_655 6_575
N2 Zn1 C7 108.8(2) . 6_575
C8 O2 Zn1 129.2(4) . .
C8 O1 Zn1 144.6(5) . 2_655
C5 N1 C9 123.3(5) . .
C5 N1 H1 118.3 . .
C9 N1 H1 118.3 . .
C13 N2 C17 112.5(6) . .
C13 N2 Zn1 125.0(6) . .
C17 N2 Zn1 121.2(5) . .
C2 C1 C6 120.6(5) . .
C2 C1 C8 120.5(4) . .
C6 C1 C8 118.8(4) . .
C1 C2 C3 119.2(5) . .
C1 C2 H2 120.4 . .
C3 C2 H2 120.4 . .
C4 C3 C2 120.3(5) . .
C4 C3 C7 118.9(5) . .
C2 C3 C7 120.8(5) . .
C3 C4 C5 121.6(5) . .
C3 C4 H4 119.2 . .
C5 C4 H4 119.2 . .
N1 C5 C6 121.9(5) . .
N1 C5 C4 120.0(5) . .
C6 C5 C4 118.1(5) . .
C5 C6 C1 120.2(4) . .
C5 C6 H6 119.9 . .
C1 C6 H6 119.9 . .
O4 C7 O3 121.3(6) . .
O4 C7 C3 122.2(6) . .
O3 C7 C3 116.5(6) . .
O4 C7 Zn1 73.2(4) . 6_576
O3 C7 Zn1 48.2(3) . 6_576
C3 C7 Zn1 164.7(5) . 6_576
O2 C8 O1 124.5(5) . .
O2 C8 C1 117.0(4) . .
O1 C8 C1 118.3(5) . .
N1 C9 C11 116.9(6) . .
N1 C9 H9A 108.1 . .
C11 C9 H9A 108.1 . .
N1 C9 H9B 108.1 . .
C11 C9 H9B 108.1 . .
H9A C9 H9B 107.3 . .
C11 C10 C12 121.5(6) . 7_575
C11 C10 H10 119.2 . .
C12 C10 H10 119.2 7_575 .
C12 C11 C10 117.6(6) . .
C12 C11 C9 121.2(6) . .
C10 C11 C9 121.1(6) . .
C11 C12 C10 120.8(7) . 7_575
C11 C12 H12 119.6 . .
C10 C12 H12 119.6 7_575 .
N2 C13 C14 120.8(9) . .
N2 C13 H13 119.6 . .
C14 C13 H13 119.6 . .
C13 C14 C15 126.2(9) . .
C13 C14 H14 116.9 . .
C15 C14 H14 116.9 . .
C16 C15 C14 113.5(8) . .
C16 C15 H15 123.2 . .
C14 C15 H15 123.2 . .
C17 C16 C15 118.2(9) . .
C17 C16 H16 120.9 . .
C15 C16 H16 120.9 . .
C16 C17 N2 128.1(9) . .
C16 C17 H17 116.0 . .
N2 C17 H17 116.0 . .

loop_
_geom_bond_atom_site_label_1
_geom_bond_atom_site_label_2
_geom_bond_distance
_geom_bond_site_symmetry_2
O3 C7 1.269(8) .
O3 Zn1 1.959(4) 6_576
Zn1 O2 1.940(4) .
Zn1 O3 1.959(4) 6_575
Zn1 O1 2.008(4) 2_655
Zn1 N2 2.010(6) .
Zn1 C7 2.563(6) 6_575
O2 C8 1.235(6) .
O1 C8 1.249(7) .
O1 Zn1 2.008(4) 2_655
O4 C7 1.211(9) .
N1 C5 1.382(7) .
N1 C9 1.454(8) .
N1 H1 0.8600 .
N2 C13 1.355(8) .
N2 C17 1.407(8) .
C1 C2 1.383(7) .
C1 C6 1.407(7) .
C1 C8 1.497(7) .
C2 C3 1.395(7) .
C2 H2 0.9300 .
C3 C4 1.378(8) .
C3 C7 1.502(7) .
C4 C5 1.400(8) .
C4 H4 0.9300 .
C5 C6 1.397(7) .
C6 H6 0.9300 .
C7 Zn1 2.563(6) 6_576
C9 C11 1.486(10) .
C9 H9A 0.9700 .
C9 H9B 0.9700 .
C10 C11 1.390(10) .
C10 C12 1.397(10) 7_575
C10 H10 0.9300 .
C11 C12 1.388(9) .
C12 C10 1.397(10) 7_575
C12 H12 0.9300 .
C13 C14 1.361(8) .
C13 H13 0.9300 .
C14 C15 1.405(9) .
C14 H14 0.9300 .
C15 C16 1.389(9) .
C15 H15 0.9300 .
C16 C17 1.353(8) .
C16 H16 0.9300 .
C17 H17 0.9300 .
